data_7223404
loop_
_publ_author_name
'Ling, Irene'
'Sobolev, Alexandre N.'
'Raston, Colin L.'

_publ_section_title
;
 Gadolinium(iii)-mediated multi-component confinement of imidazolium
 cations in p-sulfonated calix[4]arene
;
_journal_issue 26
_journal_name_full CrystEngComm
_journal_page_first 4929
_journal_paper_doi 10.1039/C5CE01920F
_journal_volume 18
_journal_year 2016
_chemical_formula_moiety 'C56 H47 Gd O36 S8, Gd H16 O8, C8 H15 N2, 2(C25 H22 O P), H2 O'
_chemical_formula_sum 'C114 H124 Gd2 N2 O47 P2 S8'
_chemical_formula_weight 2907.06
_space_group_crystal_system orthorhombic
_space_group_IT_number 48
_space_group_name_Hall '-P 2ab 2bc'
_space_group_name_H-M_alt 'P n n n'
_symmetry_space_group_name_Hall '-P 2ab 2bc'
_symmetry_space_group_name_H-M 'P n n n :2'
_atom_sites_solution_hydrogens mixed
_audit_creation_method SHELXL-2014/7
_audit_update_record
;
2015-10-15 deposited with the CCDC.
2015-11-23 downloaded from the CCDC.
;
_cell_angle_alpha 90
_cell_angle_beta 90
_cell_angle_gamma 90
_cell_formula_units_Z 2
_cell_length_a 12.3714(3)
_cell_length_b 13.3655(2)
_cell_length_c 37.5272(6)
_cell_measurement_reflns_used 19125
_cell_measurement_temperature 100(2)
_cell_measurement_theta_max 67.1
_cell_measurement_theta_min 3.3
_cell_volume 6205.1(2)
_computing_cell_refinement
;
CrysAlisPro, Oxford Diffraction Ltd.,
Version 1.171.33.41 (release 06-05-2009 CrysAlis171 .NET)
(compiled May  6 2009,17:20:42)
;
_computing_data_collection
;
CrysAlisPro, Oxford Diffraction Ltd.,
Version 1.171.33.41 (release 06-05-2009 CrysAlis171 .NET)
(compiled May  6 2009,17:20:42)
;
_computing_data_reduction
;
CrysAlisPro, Oxford Diffraction Ltd.,
Version 1.171.33.41 (release 06-05-2009 CrysAlis171 .NET)
(compiled May  6 2009,17:20:42)
;
_computing_publication_material 'SHELXL-2014/7 (Sheldrick, 2015)'
_computing_structure_refinement 'SHELXL-2014/7 (Sheldrick, 2015)'
_computing_structure_solution 'SHELXS (Sheldrick, 2015)'
_diffrn_ambient_temperature 100(2)
_diffrn_detector_area_resol_mean 10.4738
_diffrn_measured_fraction_theta_full 0.999
_diffrn_measured_fraction_theta_max 0.999
_diffrn_measurement_device_type 'Oxford Diffraction Gemini-R Ultra, Ruby CCD'
_diffrn_measurement_method '\w scans'
_diffrn_orient_matrix_UB_11 0.1156757524
_diffrn_orient_matrix_UB_12 -0.0358365188
_diffrn_orient_matrix_UB_13 -0.0084310237
_diffrn_orient_matrix_UB_21 -0.0371449830
_diffrn_orient_matrix_UB_22 -0.0335649320
_diffrn_orient_matrix_UB_23 -0.0373773306
_diffrn_orient_matrix_UB_31 0.0277513618
_diffrn_orient_matrix_UB_32 0.1042469470
_diffrn_orient_matrix_UB_33 -0.0149338914
_diffrn_radiation_monochromator mirror
_diffrn_radiation_source 'Enhance Ultra (Cu) X-ray Source'
_diffrn_radiation_type CuK\a
_diffrn_radiation_wavelength 1.54178
_diffrn_reflns_av_R_equivalents 0.0583
_diffrn_reflns_av_unetI/netI 0.0242
_diffrn_reflns_Laue_measured_fraction_full 0.999
_diffrn_reflns_Laue_measured_fraction_max 0.999
_diffrn_reflns_limit_h_max 14
_diffrn_reflns_limit_h_min -14
_diffrn_reflns_limit_k_max 15
_diffrn_reflns_limit_k_min -15
_diffrn_reflns_limit_l_max 44
_diffrn_reflns_limit_l_min -44
_diffrn_reflns_number 80713
_diffrn_reflns_point_group_measured_fraction_full 0.999
_diffrn_reflns_point_group_measured_fraction_max 0.999
_diffrn_reflns_theta_full 67.208
_diffrn_reflns_theta_max 67.208
_diffrn_reflns_theta_min 3.510
_exptl_absorpt_coefficient_mu 9.105
_exptl_absorpt_correction_T_max 1.0
_exptl_absorpt_correction_T_min 0.61212
_exptl_absorpt_correction_type multi-scan
_exptl_absorpt_process_details
;
CrysAlisPro, Oxford Diffraction Ltd.,
Version 1.171.33.41 (release 06-05-2009 CrysAlis171 .NET)
(compiled May  6 2009,17:20:42)
Empirical absorption correction using spherical harmonics,
 implemented in SCALE3 ABSPACK scaling algorithm.
;
_exptl_crystal_colour colorless
_exptl_crystal_density_diffrn 1.556
_exptl_crystal_description prism
_exptl_crystal_F_000 2968
_exptl_crystal_size_max 0.220
_exptl_crystal_size_mid 0.190
_exptl_crystal_size_min 0.170
_refine_diff_density_max 1.051
_refine_diff_density_min -1.029
_refine_diff_density_rms 0.130
_refine_ls_extinction_method none
_refine_ls_goodness_of_fit_ref 1.042
_refine_ls_hydrogen_treatment mixed
_refine_ls_matrix_type full
_refine_ls_number_parameters 423
_refine_ls_number_reflns 5560
_refine_ls_number_restraints 192
_refine_ls_restrained_S_all 1.090
_refine_ls_R_factor_all 0.1218
_refine_ls_R_factor_gt 0.1027
_refine_ls_shift/su_max 0.000
_refine_ls_shift/su_mean 0.000
_refine_ls_structure_factor_coef Fsqd
_refine_ls_weighting_details 'w=1/[\s^2^(Fo^2^)+(0.1500P)^2^+36.0000P] where P=(Fo^2^+2Fc^2^)/3'
_refine_ls_weighting_scheme calc
_refine_ls_wR_factor_gt 0.2818
_refine_ls_wR_factor_ref 0.2968
_reflns_Friedel_coverage 0.000
_reflns_number_gt 3999
_reflns_number_total 5560
_reflns_threshold_expression 'I > 2\s(I)'
_cod_data_source_file c5ce01920f1.cif
_cod_data_source_block 240708b
_cod_depositor_comments 'Adding full bibliography for 7223404--7223406.cif.'
_cod_database_code 7223404
_shelx_shelxl_version_number 2014/7
_shelx_space_group_comment
;
The symmetry employed for this shelxl refinement is uniquely defined
by the following loop, which should always be used as a source of
symmetry information in preference to the above space-group names.
They are only intended as comments.
;
_shelx_estimated_absorpt_t_min 0.239
_shelx_estimated_absorpt_t_max 0.307

loop_
_space_group_symop_operation_xyz
'x, y, z'
'-x+1/2, -y+1/2, z'
'-x+1/2, y, -z+1/2'
'x, -y+1/2, -z+1/2'
'-x, -y, -z'
'x-1/2, y-1/2, -z'
'x-1/2, -y, z-1/2'
'-x, y-1/2, z-1/2'

loop_
_atom_site_label
_atom_site_type_symbol
_atom_site_fract_x
_atom_site_fract_y
_atom_site_fract_z
_atom_site_U_iso_or_equiv
_atom_site_adp_type
_atom_site_occupancy
_atom_site_site_symmetry_order
_atom_site_calc_flag
_atom_site_refinement_flags_posn
_atom_site_refinement_flags_adp
_atom_site_refinement_flags_occupancy
_atom_site_disorder_assembly
_atom_site_disorder_group
Gd1 Gd 0.7500 0.2500 0.2500 0.0704(4) Uani 1 4 d DS T P . .
Gd2 Gd 0.7500 0.7500 0.2500 0.0665(4) Uani 1 4 d DS T P . .
O01W O 0.6189(10) 0.3659(8) 0.2698(3) 0.125(3) Uani 1 1 d D . . . .
H01A H 0.576(10) 0.401(10) 0.2572(6) 0.188 Uiso 1 1 d D U . . .
H01B H 0.607(11) 0.385(11) 0.2911(7) 0.188 Uiso 1 1 d D U . . .
O02W O 0.5989(10) 0.8157(6) 0.2808(3) 0.116(3) Uani 1 1 d D . . . .
H02A H 0.573(10) 0.873(5) 0.277(2) 0.173 Uiso 1 1 d D U . . .
H02B H 0.589(10) 0.807(9) 0.3030(9) 0.173 Uiso 1 1 d D U . . .
O03W O 0.6888(9) 0.6197(6) 0.2872(2) 0.102(3) Uani 1 1 d D . . . .
H03A H 0.635(7) 0.583(8) 0.2817(16) 0.153 Uiso 1 1 d D U . . .
H03B H 0.684(11) 0.626(8) 0.3097(5) 0.153 Uiso 1 1 d D U . . .
O04W O 0.2500 0.7500 0.2500 0.078(4) Uani 1 4 d DS T P . .
H04A H 0.216(10) 0.7111(7) 0.264(3) 0.117 Uiso 0.5 1 d D U P . .
O1 O 0.3891(7) 0.1962(9) 0.4429(3) 0.123(3) Uani 1 1 d . U . . .
H1 H 0.3266 0.1718 0.4422 0.184 Uiso 1 1 calc R U . . .
C11 C 0.4441(8) 0.1688(11) 0.4132(3) 0.080(3) Uani 1 1 d . U . . .
C12 C 0.5116(8) 0.2428(9) 0.3983(3) 0.078(3) Uani 1 1 d . . . . .
C13 C 0.5746(8) 0.2168(8) 0.3693(3) 0.070(2) Uani 1 1 d . . . . .
H13 H 0.6210 0.2649 0.3586 0.085 Uiso 1 1 calc R U . . .
C14 C 0.5695(7) 0.1192(6) 0.3558(2) 0.064(2) Uani 1 1 d D . . . .
C15 C 0.4997(8) 0.0503(8) 0.3704(3) 0.074(3) Uani 1 1 d . . . . .
H15 H 0.4953 -0.0147 0.3602 0.088 Uiso 1 1 calc R U . . .
C16 C 0.4367(8) 0.0730(10) 0.3991(3) 0.085(4) Uani 1 1 d . . . . .
S1 S 0.6520(2) 0.0848(2) 0.32014(8) 0.0853(8) Uani 1 1 d D . . . .
O11 O 0.6989(10) 0.1751(7) 0.3050(3) 0.093(2) Uiso 0.5 1 d D . P A 1
O12 O 0.7334(8) 0.0150(9) 0.3342(3) 0.093(2) Uiso 0.5 1 d D . P A 1
O13 O 0.5813(9) 0.0324(9) 0.2941(3) 0.093(2) Uiso 0.5 1 d D . P A 1
O14 O 0.6517(10) 0.1743(7) 0.2962(3) 0.093(2) Uiso 0.5 1 d D . P A 2
O15 O 0.7598(7) 0.0659(10) 0.3342(3) 0.093(2) Uiso 0.5 1 d D . P A 2
O16 O 0.6018(10) 0.0000(7) 0.3024(3) 0.093(2) Uiso 0.5 1 d D . P A 2
C10 C 0.5194(9) 0.3503(10) 0.4114(4) 0.099(4) Uani 1 1 d . U . . .
H10A H 0.5932 0.3754 0.4064 0.119 Uiso 1 1 calc R U . . .
H10B H 0.5091 0.3508 0.4375 0.119 Uiso 1 1 calc R U . . .
O2 O 0.3114(7) 0.3818(7) 0.4412(3) 0.110(3) Uani 1 1 d . U . . .
H2 H 0.3351 0.3231 0.4397 0.165 Uiso 0.75 1 calc R U P . .
C21 C 0.3344(10) 0.4315(10) 0.4113(4) 0.094(4) Uani 1 1 d . U . . .
C22 C 0.2544(8) 0.4974(8) 0.3949(4) 0.086(4) Uani 1 1 d . U . . .
C23 C 0.2778(10) 0.5468(11) 0.3644(4) 0.096(4) Uani 1 1 d . U . . .
H23 H 0.2253 0.5891 0.3537 0.115 Uiso 1 1 calc R U . . .
C24 C 0.3772(8) 0.5355(9) 0.3491(4) 0.093(3) Uani 1 1 d D U . . .
C25 C 0.4542(11) 0.4759(10) 0.3643(4) 0.094(4) Uani 1 1 d . U . . .
H25 H 0.5232 0.4714 0.3534 0.113 Uiso 1 1 calc R U . . .
C26 C 0.4357(8) 0.4239(9) 0.3941(3) 0.084(3) Uani 1 1 d . U . . .
S2 S 0.4067(4) 0.6010(4) 0.30995(16) 0.154(2) Uani 1 1 d D . . . .
O21 O 0.4605(10) 0.6994(8) 0.3198(3) 0.149(3) Uiso 0.75 1 d D . P B 1
O22 O 0.4841(10) 0.5419(10) 0.2875(3) 0.149(3) Uiso 0.75 1 d D . P B 1
O23 O 0.3063(10) 0.6228(10) 0.2894(3) 0.149(3) Uiso 0.75 1 d D . P B 1
O24 O 0.400(3) 0.7109(8) 0.3162(5) 0.149(3) Uiso 0.25 1 d D . P B 2
O25 O 0.5176(15) 0.573(2) 0.2971(6) 0.149(3) Uiso 0.25 1 d D . P B 2
O26 O 0.326(2) 0.571(2) 0.2817(4) 0.149(3) Uiso 0.25 1 d D . P B 2
C20 C 0.1425(11) 0.4996(10) 0.4146(4) 0.108(4) Uani 1 1 d . U . . .
H20A H 0.1537 0.4837 0.4401 0.129 Uiso 1 1 calc R U . . .
H20B H 0.1120 0.5680 0.4131 0.129 Uiso 1 1 calc R U . . .
P1 P 0.7500 0.2500 0.51142(7) 0.0363(5) Uani 1 2 d S T P . .
C31 C 0.6306(6) 0.2344(5) 0.53765(19) 0.0427(16) Uani 1 1 d . . . . .
C32 C 0.5429(6) 0.1877(6) 0.5224(2) 0.0500(18) Uani 1 1 d . . . . .
H32 H 0.5487 0.1597 0.4992 0.060 Uiso 1 1 calc R U . . .
C33 C 0.4461(7) 0.1818(7) 0.5408(3) 0.061(2) Uani 1 1 d . . . . .
H33 H 0.3853 0.1510 0.5300 0.073 Uiso 1 1 calc R U . . .
C34 C 0.4373(8) 0.2204(7) 0.5750(3) 0.070(3) Uani 1 1 d . . . . .
H34A H 0.3714 0.2132 0.5878 0.084 Uiso 0.5 1 calc R U P C 2
C37 C 0.3379(19) 0.2503(19) 0.6319(5) 0.086(7) Uani 0.5 1 d . . P D 1
H37A H 0.2728 0.2213 0.6426 0.130 Uiso 0.5 1 calc R U P D 1
H37B H 0.3332 0.3234 0.6327 0.130 Uiso 0.5 1 calc R U P D 1
H37C H 0.4017 0.2282 0.6452 0.130 Uiso 0.5 1 calc R U P D 1
O37 O 0.3468(10) 0.2175(9) 0.5952(3) 0.063(3) Uani 0.5 1 d . . P D 1
C35 C 0.5240(10) 0.2696(7) 0.5908(3) 0.078(3) Uani 1 1 d . . . . .
H35 H 0.5178 0.2975 0.6140 0.093 Uiso 1 1 calc R U . . .
C36 C 0.6198(8) 0.2767(6) 0.5717(2) 0.062(2) Uani 1 1 d . . . . .
H36 H 0.6795 0.3110 0.5820 0.074 Uiso 1 1 calc R U . . .
C41 C 0.7301(5) 0.3595(5) 0.48447(19) 0.0369(14) Uani 1 1 d . . . . .
C42 C 0.6656(6) 0.4366(5) 0.49764(19) 0.0421(16) Uani 1 1 d . . . . .
H42 H 0.6307 0.4297 0.5201 0.050 Uiso 1 1 calc R U . . .
C43 C 0.6525(7) 0.5236(5) 0.4778(2) 0.0470(17) Uani 1 1 d . . . . .
H43 H 0.6077 0.5757 0.4866 0.056 Uiso 1 1 calc R U . . .
C44 C 0.7038(7) 0.5350(6) 0.4456(2) 0.0523(19) Uani 1 1 d . . . . .
H44 H 0.6944 0.5947 0.4323 0.063 Uiso 1 1 calc R U . . .
C45 C 0.7695(6) 0.4588(6) 0.4326(2) 0.0492(18) Uani 1 1 d . . . . .
H45 H 0.8052 0.4669 0.4104 0.059 Uiso 1 1 calc R U . . .
C46 C 0.7833(5) 0.3714(5) 0.45182(19) 0.0409(15) Uani 1 1 d . . . . .
H46 H 0.8285 0.3197 0.4429 0.049 Uiso 1 1 calc R U . . .
C1 C 0.267(2) 0.226(2) 0.3395(7) 0.078(3) Uiso 0.25 1 d D . P E -1
H1A H 0.3420 0.2272 0.3482 0.117 Uiso 0.25 1 calc R U P E -1
H1B H 0.2495 0.1589 0.3310 0.117 Uiso 0.25 1 calc R U P E -1
H1C H 0.2182 0.2448 0.3589 0.117 Uiso 0.25 1 calc R U P E -1
N1 N 0.2560(16) 0.2970(15) 0.3105(5) 0.078(3) Uiso 0.25 1 d D . P E -1
C2 C 0.3276(16) 0.3085(15) 0.2836(5) 0.078(3) Uiso 0.25 1 d D . P E -1
H2A H 0.3930 0.2724 0.2804 0.094 Uiso 0.25 1 calc R U P E -1
N2 N 0.2894(18) 0.3792(13) 0.2627(5) 0.078(3) Uiso 0.25 1 d D . P E -1
C3 C 0.192(2) 0.4156(17) 0.2755(7) 0.078(3) Uiso 0.25 1 d D . P E -1
H3A H 0.1477 0.4665 0.2654 0.094 Uiso 0.25 1 calc R U P E -1
C4 C 0.1722(16) 0.361(2) 0.3065(6) 0.078(3) Uiso 0.25 1 d D . P E -1
H4A H 0.1116 0.3675 0.3218 0.094 Uiso 0.25 1 calc R U P E -1
C5 C 0.344(3) 0.415(2) 0.2298(6) 0.078(3) Uiso 0.25 1 d D . P E -1
H5A H 0.4205 0.4286 0.2354 0.094 Uiso 0.25 1 calc R U P E -1
H5B H 0.3102 0.4790 0.2226 0.094 Uiso 0.25 1 calc R U P E -1
C6 C 0.3392(19) 0.344(3) 0.1988(6) 0.078(3) Uiso 0.25 1 d D . P E -1
H6A H 0.3925 0.2897 0.2024 0.094 Uiso 0.25 1 calc R U P E -1
H6B H 0.3586 0.3801 0.1767 0.094 Uiso 0.25 1 calc R U P E -1
C7 C 0.228(2) 0.300(3) 0.1949(9) 0.078(3) Uiso 0.25 1 d D . P E -1
H7A H 0.1741 0.3542 0.1945 0.094 Uiso 0.25 1 calc R U P E -1
H7B H 0.2127 0.2566 0.2157 0.094 Uiso 0.25 1 calc R U P E -1
C8 C 0.217(3) 0.238(4) 0.1608(9) 0.078(3) Uiso 0.25 1 d D . P E -1
H8A H 0.1430 0.2115 0.1590 0.117 Uiso 0.25 1 calc R U P E -1
H8B H 0.2681 0.1816 0.1615 0.117 Uiso 0.25 1 calc R U P E -1
H8C H 0.2324 0.2797 0.1401 0.117 Uiso 0.25 1 calc R U P E -1

loop_
_atom_site_aniso_label
_atom_site_aniso_U_11
_atom_site_aniso_U_22
_atom_site_aniso_U_33
_atom_site_aniso_U_23
_atom_site_aniso_U_13
_atom_site_aniso_U_12
Gd1 0.0772(8) 0.0737(8) 0.0603(7) 0.000 0.000 0.000
Gd2 0.1035(10) 0.0455(6) 0.0505(6) 0.000 0.000 0.000
O01W 0.133(8) 0.114(7) 0.128(8) -0.014(7) 0.030(7) 0.038(6)
O02W 0.166(9) 0.069(5) 0.112(7) -0.006(5) 0.045(7) 0.010(5)
O03W 0.149(8) 0.068(5) 0.089(5) 0.015(4) 0.003(6) -0.006(5)
O04W 0.086(10) 0.053(7) 0.094(11) 0.000 0.000 0.000
O1 0.083(5) 0.181(8) 0.104(6) 0.012(6) 0.002(4) 0.034(5)
C11 0.051(5) 0.125(7) 0.063(5) 0.016(5) -0.014(4) 0.016(5)
C12 0.042(5) 0.111(9) 0.080(7) -0.020(6) -0.027(5) 0.012(5)
C13 0.053(5) 0.077(6) 0.081(6) 0.002(5) -0.010(5) 0.000(5)
C14 0.066(5) 0.056(5) 0.069(5) 0.016(4) -0.015(4) -0.007(4)
C15 0.055(5) 0.070(6) 0.096(7) 0.039(6) -0.018(5) 0.009(5)
C16 0.048(5) 0.107(9) 0.098(8) 0.064(7) -0.011(5) 0.014(5)
S1 0.098(2) 0.0763(16) 0.0815(17) 0.0071(13) 0.0118(15) 0.0060(14)
C10 0.072(6) 0.120(7) 0.104(7) -0.041(6) -0.027(5) 0.005(6)
O2 0.086(5) 0.118(6) 0.127(6) -0.074(5) -0.010(5) 0.014(4)
C21 0.085(6) 0.096(7) 0.100(7) -0.058(6) -0.009(6) -0.003(5)
C22 0.053(5) 0.087(7) 0.118(8) -0.070(6) -0.011(5) 0.012(4)
C23 0.083(7) 0.092(7) 0.113(8) -0.036(6) -0.010(6) 0.007(6)
C24 0.066(6) 0.094(6) 0.120(7) -0.043(6) -0.007(5) 0.014(5)
C25 0.077(6) 0.095(6) 0.110(7) -0.034(6) -0.008(6) 0.002(5)
C26 0.051(5) 0.093(6) 0.108(7) -0.059(6) -0.017(5) 0.009(4)
S2 0.136(4) 0.157(4) 0.171(5) -0.054(4) -0.019(3) 0.061(3)
C20 0.090(7) 0.112(7) 0.120(8) -0.066(6) 0.006(6) 0.019(6)
P1 0.0353(12) 0.0289(11) 0.0446(13) 0.000 0.000 -0.0006(9)
C31 0.052(4) 0.031(3) 0.045(4) 0.010(3) 0.006(3) 0.007(3)
C32 0.039(4) 0.060(5) 0.051(4) 0.023(4) 0.000(3) 0.004(3)
C33 0.041(4) 0.066(5) 0.075(6) 0.029(5) 0.003(4) 0.003(4)
C34 0.068(6) 0.054(5) 0.086(7) 0.020(5) 0.036(5) 0.021(5)
C37 0.079(14) 0.13(2) 0.051(10) -0.006(11) 0.002(10) -0.020(13)
O37 0.070(8) 0.070(7) 0.050(6) 0.001(6) 0.015(6) -0.004(6)
C35 0.098(8) 0.044(5) 0.091(7) -0.005(5) 0.043(6) 0.004(5)
C36 0.077(6) 0.040(4) 0.068(5) -0.011(4) 0.017(5) -0.004(4)
C41 0.031(3) 0.030(3) 0.049(4) -0.002(3) -0.001(3) -0.004(2)
C42 0.047(4) 0.031(3) 0.048(4) -0.005(3) 0.001(3) -0.005(3)
C43 0.059(5) 0.024(3) 0.058(4) -0.001(3) -0.002(4) 0.000(3)
C44 0.053(4) 0.038(4) 0.065(5) 0.012(4) -0.004(4) -0.009(3)
C45 0.039(4) 0.049(4) 0.060(5) 0.010(4) 0.004(3) -0.012(3)
C46 0.032(3) 0.040(4) 0.050(4) 0.002(3) 0.004(3) -0.006(3)

loop_
_atom_type_symbol
_atom_type_description
_atom_type_scat_dispersion_real
_atom_type_scat_dispersion_imag
_atom_type_scat_source
C C 0.0181 0.0091 'International Tables Vol C Tables 4.2.6.8 and 6.1.1.4'
H H 0.0000 0.0000 'International Tables Vol C Tables 4.2.6.8 and 6.1.1.4'
N N 0.0311 0.0180 'International Tables Vol C Tables 4.2.6.8 and 6.1.1.4'
O O 0.0492 0.0322 'International Tables Vol C Tables 4.2.6.8 and 6.1.1.4'
P P 0.2955 0.4335 'International Tables Vol C Tables 4.2.6.8 and 6.1.1.4'
S S 0.3331 0.5567 'International Tables Vol C Tables 4.2.6.8 and 6.1.1.4'
Gd Gd -8.8380 11.9157 'International Tables Vol C Tables 4.2.6.8 and 6.1.1.4'

loop_
_geom_angle_atom_site_label_1
_geom_angle_atom_site_label_2
_geom_angle_atom_site_label_3
_geom_angle
_geom_angle_site_symmetry_1
_geom_angle_site_symmetry_3
O14 Gd1 O14 84.8(6) . 2_655
O14 Gd1 O14 117.6(6) . 4
O14 Gd1 O14 128.9(5) 2_655 4
O14 Gd1 O14 128.9(5) . 3_655
O14 Gd1 O14 117.6(6) 2_655 3_655
O14 Gd1 O14 84.8(6) 4 3_655
O14 Gd1 O01W 66.1(4) . 4
O14 Gd1 O01W 150.6(4) 2_655 4
O14 Gd1 O01W 72.2(4) 4 4
O14 Gd1 O01W 80.8(4) 3_655 4
O14 Gd1 O01W 150.6(4) . 3_655
O14 Gd1 O01W 66.1(4) 2_655 3_655
O14 Gd1 O01W 80.8(4) 4 3_655
O14 Gd1 O01W 72.2(4) 3_655 3_655
O01W Gd1 O01W 143.3(5) 4 3_655
O14 Gd1 O01W 80.8(4) . 2_655
O14 Gd1 O01W 72.2(4) 2_655 2_655
O14 Gd1 O01W 150.6(4) 4 2_655
O14 Gd1 O01W 66.1(4) 3_655 2_655
O01W Gd1 O01W 98.1(6) 4 2_655
O01W Gd1 O01W 93.3(6) 3_655 2_655
O14 Gd1 O01W 72.2(4) . .
O14 Gd1 O01W 80.8(4) 2_655 .
O14 Gd1 O01W 66.1(4) 4 .
O14 Gd1 O01W 150.6(4) 3_655 .
O01W Gd1 O01W 93.3(6) 4 .
O01W Gd1 O01W 98.1(6) 3_655 .
O01W Gd1 O01W 143.3(5) 2_655 .
O01W Gd1 O11 137.0(4) 4 2_655
O01W Gd1 O11 79.4(4) 3_655 2_655
O01W Gd1 O11 79.6(4) 2_655 2_655
O01W Gd1 O11 68.5(4) . 2_655
O01W Gd1 O11 68.5(4) 4 3_655
O01W Gd1 O11 79.6(4) 3_655 3_655
O01W Gd1 O11 79.4(4) 2_655 3_655
O01W Gd1 O11 137.0(4) . 3_655
O11 Gd1 O11 149.2(6) 2_655 3_655
O01W Gd1 O11 79.6(4) 4 4
O01W Gd1 O11 68.5(4) 3_655 4
O01W Gd1 O11 137.0(4) 2_655 4
O01W Gd1 O11 79.4(4) . 4
O11 Gd1 O11 130.3(5) 2_655 4
O11 Gd1 O11 59.6(6) 3_655 4
O01W Gd1 O11 79.4(4) 4 .
O01W Gd1 O11 137.0(4) 3_655 .
O01W Gd1 O11 68.5(4) 2_655 .
O01W Gd1 O11 79.6(4) . .
O11 Gd1 O11 59.6(6) 2_655 .
O11 Gd1 O11 130.3(5) 3_655 .
O11 Gd1 O11 149.2(6) 4 .
O03W Gd2 O03W 142.5(5) 2_665 3_655
O03W Gd2 O03W 84.7(5) 2_665 4_565
O03W Gd2 O03W 107.4(4) 3_655 4_565
O03W Gd2 O03W 107.4(4) 2_665 .
O03W Gd2 O03W 84.7(5) 3_655 .
O03W Gd2 O03W 142.5(5) 4_565 .
O03W Gd2 O02W 72.0(4) 2_665 .
O03W Gd2 O02W 144.8(4) 3_655 .
O03W Gd2 O02W 76.2(3) 4_565 .
O03W Gd2 O02W 74.4(3) . .
O03W Gd2 O02W 144.8(4) 2_665 4_565
O03W Gd2 O02W 72.0(4) 3_655 4_565
O03W Gd2 O02W 74.4(3) 4_565 4_565
O03W Gd2 O02W 76.2(3) . 4_565
O02W Gd2 O02W 75.6(6) . 4_565
O03W Gd2 O02W 74.4(3) 2_665 2_665
O03W Gd2 O02W 76.2(3) 3_655 2_665
O03W Gd2 O02W 144.8(4) 4_565 2_665
O03W Gd2 O02W 72.0(4) . 2_665
O02W Gd2 O02W 121.5(6) . 2_665
O02W Gd2 O02W 136.5(4) 4_565 2_665
O03W Gd2 O02W 76.2(3) 2_665 3_655
O03W Gd2 O02W 74.4(3) 3_655 3_655
O03W Gd2 O02W 72.0(4) 4_565 3_655
O03W Gd2 O02W 144.8(4) . 3_655
O02W Gd2 O02W 136.5(4) . 3_655
O02W Gd2 O02W 121.5(6) 4_565 3_655
O02W Gd2 O02W 75.6(6) 2_665 3_655
Gd1 O01W H01A 127.8(11) . .
Gd1 O01W H01B 127.7(11) . .
H01A O01W H01B 104.4(13) . .
Gd2 O02W H02A 123(5) . .
Gd2 O02W H02B 123(5) . .
H02A O02W H02B 104.5(13) . .
Gd2 O03W H03A 122(4) . .
Gd2 O03W H03B 122(4) . .
H03A O03W H03B 104.4(13) . .
C11 O1 H1 109.5 . .
O1 C11 C16 121.9(12) . .
O1 C11 C12 115.7(13) . .
C16 C11 C12 122.4(10) . .
C13 C12 C11 118.1(10) . .
C13 C12 C10 117.0(11) . .
C11 C12 C10 124.9(11) . .
C12 C13 C14 119.5(10) . .
C12 C13 H13 120.2 . .
C14 C13 H13 120.2 . .
C15 C14 C13 120.4(10) . .
C15 C14 S1 119.8(8) . .
C13 C14 S1 119.8(7) . .
C16 C15 C14 121.7(11) . .
C16 C15 H15 119.2 . .
C14 C15 H15 119.2 . .
C15 C16 C11 117.9(10) . .
C15 C16 C20 122.4(13) . 2
C11 C16 C20 119.6(12) . 2
O16 S1 O15 115.0(5) . .
O11 S1 O12 113.2(5) . .
O11 S1 O13 111.7(5) . .
O12 S1 O13 109.9(5) . .
O16 S1 O14 110.3(5) . .
O15 S1 O14 111.0(5) . .
O16 S1 C14 107.8(5) . .
O11 S1 C14 108.2(5) . .
O15 S1 C14 107.7(5) . .
O12 S1 C14 107.0(5) . .
O13 S1 C14 106.4(5) . .
O14 S1 C14 104.4(4) . .
S1 O11 Gd1 142.5(7) . .
S1 O14 Gd1 141.9(7) . .
C12 C10 C26 114.6(8) . .
C12 C10 H10A 108.6 . .
C26 C10 H10A 108.6 . .
C12 C10 H10B 108.6 . .
C26 C10 H10B 108.6 . .
H10A C10 H10B 107.6 . .
C21 O2 H2 109.5 . .
O2 C21 C26 122.5(13) . .
O2 C21 C22 120.6(12) . .
C26 C21 C22 116.9(14) . .
C23 C22 C21 120.4(12) . .
C23 C22 C20 125.3(12) . .
C21 C22 C20 114.2(15) . .
C22 C23 C24 119.7(14) . .
C22 C23 H23 120.1 . .
C24 C23 H23 120.1 . .
C23 C24 C25 121.0(16) . .
C23 C24 S2 119.1(11) . .
C25 C24 S2 119.9(10) . .
C26 C25 C24 122.3(13) . .
C26 C25 H25 118.8 . .
C24 C25 H25 118.8 . .
C25 C26 C21 119.8(12) . .
C25 C26 C10 123.9(11) . .
C21 C26 C10 116.3(13) . .
O23 S2 O22 110.0(6) . .
O24 S2 O25 110.4(7) . .
O24 S2 O26 109.3(7) . .
O25 S2 O26 108.3(7) . .
O23 S2 O21 108.8(6) . .
O22 S2 O21 108.2(6) . .
O24 S2 C24 110.4(7) . .
O23 S2 C24 111.1(6) . .
O22 S2 C24 110.0(6) . .
O25 S2 C24 109.6(6) . .
O26 S2 C24 108.7(6) . .
O21 S2 C24 108.7(5) . .
C16 C20 C22 112.4(8) 2 .
C16 C20 H20A 109.1 2 .
C22 C20 H20A 109.1 . .
C16 C20 H20B 109.1 2 .
C22 C20 H20B 109.1 . .
H20A C20 H20B 107.9 . .
C31 P1 C31 113.2(5) 2_655 .
C31 P1 C41 107.0(3) 2_655 2_655
C31 P1 C41 109.2(3) . 2_655
C31 P1 C41 109.2(3) 2_655 .
C31 P1 C41 107.0(3) . .
C41 P1 C41 111.5(5) 2_655 .
C32 C31 C36 119.1(8) . .
C32 C31 P1 118.3(6) . .
C36 C31 P1 122.2(7) . .
C31 C32 C33 119.9(8) . .
C31 C32 H32 120.0 . .
C33 C32 H32 120.0 . .
C32 C33 C34 120.6(9) . .
C32 C33 H33 119.7 . .
C34 C33 H33 119.7 . .
O37 C34 C33 124.9(11) . .
O37 C34 C35 114.4(10) . .
C33 C34 C35 120.7(8) . .
C33 C34 H34A 119.7 . .
C35 C34 H34A 119.7 . .
O37 C37 H37A 109.5 . .
O37 C37 H37B 109.5 . .
H37A C37 H37B 109.5 . .
O37 C37 H37C 109.5 . .
H37A C37 H37C 109.5 . .
H37B C37 H37C 109.5 . .
C34 O37 C37 125.9(14) . .
C36 C35 C34 118.1(10) . .
C36 C35 H35 121.0 . .
C34 C35 H35 121.0 . .
C35 C36 C31 121.5(9) . .
C35 C36 H36 119.2 . .
C31 C36 H36 119.2 . .
C42 C41 C46 119.7(6) . .
C42 C41 P1 118.8(5) . .
C46 C41 P1 121.4(5) . .
C43 C42 C41 119.7(7) . .
C43 C42 H42 120.2 . .
C41 C42 H42 120.2 . .
C44 C43 C42 120.7(7) . .
C44 C43 H43 119.6 . .
C42 C43 H43 119.6 . .
C43 C44 C45 119.8(7) . .
C43 C44 H44 120.1 . .
C45 C44 H44 120.1 . .
C46 C45 C44 120.5(7) . .
C46 C45 H45 119.8 . .
C44 C45 H45 119.8 . .
C45 C46 C41 119.6(7) . .
C45 C46 H46 120.2 . .
C41 C46 H46 120.2 . .
N1 C1 H1A 109.5 . .
N1 C1 H1B 109.5 . .
H1A C1 H1B 109.5 . .
N1 C1 H1C 109.5 . .
H1A C1 H1C 109.5 . .
H1B C1 H1C 109.5 . .
C2 N1 C4 110.3(5) . .
C2 N1 C1 125.0(4) . .
C4 N1 C1 124.8(4) . .
N2 C2 N1 107.0(3) . .
N2 C2 H2A 126.5 . .
N1 C2 H2A 126.5 . .
C2 N2 C3 110.9(5) . .
C2 N2 C5 124.3(19) . .
C3 N2 C5 124.8(18) . .
N2 C3 C4 104.9(5) . .
N2 C3 H3A 127.6 . .
C4 C3 H3A 127.6 . .
N1 C4 C3 106.9(5) . .
N1 C4 H4A 126.5 . .
C3 C4 H4A 126.5 . .
N2 C5 C6 115.1(6) . .
N2 C5 H5A 108.5 . .
C6 C5 H5A 108.5 . .
N2 C5 H5B 108.5 . .
C6 C5 H5B 108.5 . .
H5A C5 H5B 107.5 . .
C5 C6 C7 111.1(5) . .
C5 C6 H6A 109.4 . .
C7 C6 H6A 109.4 . .
C5 C6 H6B 109.4 . .
C7 C6 H6B 109.4 . .
H6A C6 H6B 108.0 . .
C6 C7 C8 112.3(5) . .
C6 C7 H7A 109.1 . .
C8 C7 H7A 109.1 . .
C6 C7 H7B 109.1 . .
C8 C7 H7B 109.1 . .
H7A C7 H7B 107.9 . .
C7 C8 H8A 109.5 . .
C7 C8 H8B 109.5 . .
H8A C8 H8B 109.5 . .
C7 C8 H8C 109.5 . .
H8A C8 H8C 109.5 . .
H8B C8 H8C 109.5 . .

loop_
_geom_bond_atom_site_label_1
_geom_bond_atom_site_label_2
_geom_bond_distance
_geom_bond_site_symmetry_2
Gd1 O14 2.346(9) .
Gd1 O14 2.346(9) 2_655
Gd1 O14 2.346(9) 4
Gd1 O14 2.346(9) 3_655
Gd1 O01W 2.363(9) 4
Gd1 O01W 2.363(9) 3_655
Gd1 O01W 2.363(9) 2_655
Gd1 O01W 2.363(9) .
Gd1 O11 2.381(9) 2_655
Gd1 O11 2.381(9) 3_655
Gd1 O11 2.381(9) 4
Gd1 O11 2.381(9) .
Gd2 O03W 2.357(8) 2_665
Gd2 O03W 2.357(8) 3_655
Gd2 O03W 2.357(8) 4_565
Gd2 O03W 2.357(8) .
Gd2 O02W 2.367(9) .
Gd2 O02W 2.367(9) 4_565
Gd2 O02W 2.367(9) 2_665
Gd2 O02W 2.367(9) 3_655
O01W H01A 0.850(5) .
O01W H01B 0.850(5) .
O02W H02A 0.850(5) .
O02W H02B 0.850(5) .
O03W H03A 0.850(5) .
O03W H03B 0.850(5) .
O04W H04A 0.850(4) .
O1 C11 1.356(14) .
O1 H1 0.8400 .
C11 C16 1.388(17) .
C11 C12 1.409(16) .
C12 C13 1.382(15) .
C12 C10 1.522(16) .
C13 C14 1.401(13) .
C13 H13 0.9500 .
C14 C15 1.377(12) .
C14 S1 1.744(11) .
C15 C16 1.364(16) .
C15 H15 0.9500 .
C16 C20 1.497(16) 2
S1 O16 1.454(8) .
S1 O11 1.454(8) .
S1 O15 1.456(8) .
S1 O12 1.471(8) .
S1 O13 1.487(8) .
S1 O14 1.497(8) .
C10 C26 1.568(17) .
C10 H10A 0.9900 .
C10 H10B 0.9900 .
O2 C21 1.334(17) .
O2 H2 0.8400 .
C21 C26 1.413(17) .
C21 C22 1.461(18) .
C22 C23 1.35(2) .
C22 C20 1.570(17) .
C23 C24 1.366(17) .
C23 H23 0.9500 .
C24 C25 1.367(18) .
C24 S2 1.747(17) .
C25 C26 1.337(18) .
C25 H25 0.9500 .
S2 O24 1.490(10) .
S2 O23 1.491(10) .
S2 O22 1.502(10) .
S2 O25 1.503(10) .
S2 O26 1.514(10) .
S2 O21 1.519(10) .
C20 C16 1.497(16) 2
C20 H20A 0.9900 .
C20 H20B 0.9900 .
P1 C31 1.788(8) 2_655
P1 C31 1.788(8) .
P1 C41 1.796(7) 2_655
P1 C41 1.796(7) .
C31 C32 1.377(11) .
C31 C36 1.405(12) .
C32 C33 1.385(11) .
C32 H32 0.9500 .
C33 C34 1.387(14) .
C33 H33 0.9500 .
C34 O37 1.353(14) .
C34 C35 1.390(16) .
C34 H34A 0.9500 .
C37 O37 1.45(2) .
C37 H37A 0.9800 .
C37 H37B 0.9800 .
C37 H37C 0.9800 .
C35 C36 1.388(13) .
C35 H35 0.9500 .
C36 H36 0.9500 .
C41 C42 1.394(10) .
C41 C46 1.400(10) .
C42 C43 1.390(10) .
C42 H42 0.9500 .
C43 C44 1.372(12) .
C43 H43 0.9500 .
C44 C45 1.392(13) .
C44 H44 0.9500 .
C45 C46 1.384(11) .
C45 H45 0.9500 .
C46 H46 0.9500 .
C1 N1 1.449(5) .
C1 H1A 0.9800 .
C1 H1B 0.9800 .
C1 H1C 0.9800 .
N1 C2 1.351(5) .
N1 C4 1.354(5) .
C2 N2 1.316(5) .
C2 H2A 0.9500 .
N2 C3 1.390(5) .
N2 C5 1.484(5) .
C3 C4 1.392(5) .
C3 H3A 0.9500 .
C4 H4A 0.9500 .
C5 C6 1.503(5) .
C5 H5A 0.9900 .
C5 H5B 0.9900 .
C6 C7 1.503(5) .
C6 H6A 0.9900 .
C6 H6B 0.9900 .
C7 C8 1.530(5) .
C7 H7A 0.9900 .
C7 H7B 0.9900 .
C8 H8A 0.9800 .
C8 H8B 0.9800 .
C8 H8C 0.9800 .

loop_
_geom_hbond_atom_site_label_D
_geom_hbond_atom_site_label_H
_geom_hbond_atom_site_label_A
_geom_hbond_distance_DH
_geom_hbond_distance_HA
_geom_hbond_distance_DA
_geom_hbond_angle_DHA
_geom_hbond_site_symmetry_A
O01W H01A O13 0.850(5) 2.13(7) 2.797(16) 136(9) 4
O01W H01A O22 0.850(5) 2.48(4) 2.958(14) 117(3) .
O01W H01B O15 0.850(5) 2.40(12) 2.986(17) 127(12) 2_655
O02W H02A O13 0.850(5) 2.23(10) 2.947(14) 143(14) 1_565
O02W H02A O16 0.850(5) 1.98(12) 2.594(12) 128(13) 1_565
O03W H03A O22 0.850(5) 1.96(6) 2.738(16) 152(12) .
O03W H03A O25 0.850(5) 1.57(9) 2.24(2) 134(11) .
O03W H03B O12 0.850(5) 2.34(14) 2.699(14) 106(11) 2_655
O03W H03B O15 0.850(5) 2.82(13) 3.110(15) 102(10) 2_655
O04W H04A O23 0.850(4) 1.89(13) 2.358(11) 113(11) .
O04W H04A O24 0.850(4) 2.64(3) 3.14(3) 119.0(11) 2_565
O1 H1 O2 0.84 1.85 2.691(14) 179.5 2
O2 H2 O1 0.84 1.83 2.661(15) 172.2 .
C37 H37C O21 0.98 2.36 3.16(3) 138.0 5_666
C35 H35 O21 0.95 2.50 3.386(18) 155.3 5_666

loop_
_geom_torsion_atom_site_label_1
_geom_torsion_atom_site_label_2
_geom_torsion_atom_site_label_3
_geom_torsion_atom_site_label_4
_geom_torsion
_geom_torsion_site_symmetry_1
_geom_torsion_site_symmetry_4
O1 C11 C12 C13 176.0(9) . .
C16 C11 C12 C13 -2.0(14) . .
O1 C11 C12 C10 -4.9(14) . .
C16 C11 C12 C10 177.1(9) . .
C11 C12 C13 C14 0.0(14) . .
C10 C12 C13 C14 -179.1(8) . .
C12 C13 C14 C15 2.2(13) . .
C12 C13 C14 S1 -177.9(7) . .
C13 C14 C15 C16 -2.6(13) . .
S1 C14 C15 C16 177.5(7) . .
C14 C15 C16 C11 0.6(13) . .
C14 C15 C16 C20 177.8(9) . 2
O1 C11 C16 C15 -176.2(8) . .
C12 C11 C16 C15 1.6(14) . .
O1 C11 C16 C20 6.5(14) . 2
C12 C11 C16 C20 -175.6(9) . 2
C15 C14 S1 O16 23.3(9) . .
C13 C14 S1 O16 -156.7(8) . .
C15 C14 S1 O11 167.7(8) . .
C13 C14 S1 O11 -12.3(9) . .
C15 C14 S1 O15 -101.4(9) . .
C13 C14 S1 O15 78.7(9) . .
C15 C14 S1 O12 -70.0(8) . .
C13 C14 S1 O12 110.0(8) . .
C15 C14 S1 O13 47.5(9) . .
C13 C14 S1 O13 -132.5(8) . .
C15 C14 S1 O14 140.6(8) . .
C13 C14 S1 O14 -39.4(9) . .
O12 S1 O11 Gd1 98.7(12) . .
O13 S1 O11 Gd1 -26.0(14) . .
C14 S1 O11 Gd1 -142.8(10) . .
O16 S1 O14 Gd1 -84.7(13) . .
O15 S1 O14 Gd1 44.0(14) . .
C14 S1 O14 Gd1 159.7(10) . .
C13 C12 C10 C26 91.1(13) . .
C11 C12 C10 C26 -88.0(14) . .
O2 C21 C22 C23 -179.3(10) . .
C26 C21 C22 C23 0.8(14) . .
O2 C21 C22 C20 -2.0(13) . .
C26 C21 C22 C20 178.0(8) . .
C21 C22 C23 C24 -0.5(16) . .
C20 C22 C23 C24 -177.4(10) . .
C22 C23 C24 C25 -0.8(18) . .
C22 C23 C24 S2 -179.3(8) . .
C23 C24 C25 C26 1.9(18) . .
S2 C24 C25 C26 -179.6(8) . .
C24 C25 C26 C21 -1.6(17) . .
C24 C25 C26 C10 176.6(10) . .
O2 C21 C26 C25 -179.7(10) . .
C22 C21 C26 C25 0.3(14) . .
O2 C21 C26 C10 2.0(14) . .
C22 C21 C26 C10 -178.0(8) . .
C12 C10 C26 C25 -90.0(15) . .
C12 C10 C26 C21 88.2(13) . .
C23 C24 S2 O24 61.0(17) . .
C25 C24 S2 O24 -117.4(17) . .
C23 C24 S2 O23 -26.8(11) . .
C25 C24 S2 O23 154.7(10) . .
C23 C24 S2 O22 -148.8(10) . .
C25 C24 S2 O22 32.7(11) . .
C23 C24 S2 O25 -177.1(17) . .
C25 C24 S2 O25 4.4(17) . .
C23 C24 S2 O26 -58.9(17) . .
C25 C24 S2 O26 122.7(17) . .
C23 C24 S2 O21 92.9(10) . .
C25 C24 S2 O21 -85.6(10) . .
C23 C22 C20 C16 83.0(16) . 2
C21 C22 C20 C16 -94.1(14) . 2
C31 P1 C31 C32 -157.4(6) 2_655 .
C41 P1 C31 C32 -38.4(6) 2_655 .
C41 P1 C31 C32 82.3(6) . .
C31 P1 C31 C36 29.1(6) 2_655 .
C41 P1 C31 C36 148.1(6) 2_655 .
C41 P1 C31 C36 -91.1(7) . .
C36 C31 C32 C33 -0.9(11) . .
P1 C31 C32 C33 -174.6(5) . .
C31 C32 C33 C34 -1.5(12) . .
C32 C33 C34 O37 -179.4(10) . .
C32 C33 C34 C35 2.8(13) . .
C33 C34 O37 C37 174.9(15) . .
C35 C34 O37 C37 -7(2) . .
O37 C34 C35 C36 -179.5(9) . .
C33 C34 C35 C36 -1.5(14) . .
C34 C35 C36 C31 -1.0(14) . .
C32 C31 C36 C35 2.2(12) . .
P1 C31 C36 C35 175.7(7) . .
C31 P1 C41 C42 -92.3(6) 2_655 .
C31 P1 C41 C42 30.4(6) . .
C41 P1 C41 C42 149.7(6) 2_655 .
C31 P1 C41 C46 83.6(6) 2_655 .
C31 P1 C41 C46 -153.6(6) . .
C41 P1 C41 C46 -34.4(5) 2_655 .
C46 C41 C42 C43 1.6(10) . .
P1 C41 C42 C43 177.6(5) . .
C41 C42 C43 C44 -1.0(11) . .
C42 C43 C44 C45 0.1(12) . .
C43 C44 C45 C46 0.3(12) . .
C44 C45 C46 C41 0.3(11) . .
C42 C41 C46 C45 -1.3(10) . .
P1 C41 C46 C45 -177.1(5) . .
C4 N1 C2 N2 0.0(4) . .
C1 N1 C2 N2 -180.0(3) . .
N1 C2 N2 C3 0.0(5) . .
N1 C2 N2 C5 -179.9(5) . .
C2 N2 C3 C4 0.1(7) . .
C5 N2 C3 C4 179.9(6) . .
C2 N1 C4 C3 0.0(5) . .
C1 N1 C4 C3 -180.0(3) . .
N2 C3 C4 N1 -0.1(7) . .
C2 N2 C5 C6 73(2) . .
C3 N2 C5 C6 -107(2) . .
N2 C5 C6 C7 44(3) . .
C5 C6 C7 C8 173(3) . .
